data_1538998
loop_
_publ_author_name
'Pertlik, F.'

_publ_section_title
;
 The compounds K As4 O6 X (X= Cl, Br, I) and N H4 As4 O6 X (X= Br, I):
 Hydrothermal syntheses and structure determinations
;
_journal_name_full
;
Monatshefte fuer Chemie und verwandte Teile anderer Wissenschaften (109,1978-)
;
_journal_page_first 451
_journal_page_last 456
_journal_volume 119
_journal_year 1988
_chemical_formula_sum 'As4 H4 I N O6'
_chemical_name_systematic '(N H4) I As4 O6'
_space_group_IT_number 191
_symmetry_space_group_name_Hall '-P 6 2'
_symmetry_space_group_name_H-M 'P 6/m m m'
_cell_angle_alpha 90
_cell_angle_beta 90
_cell_angle_gamma 120
_cell_formula_units_Z 1
_cell_length_a 5.29
_cell_length_b 5.29
_cell_length_c 9.338
_cell_volume 226.306
_citation_journal_id_ASTM MOCMB7
_cod_data_source_file Pertlik_MOCMB7_1988_1934.cif
_cod_data_source_block H4As4I1N1O6
_cod_original_cell_volume 226.3059
_cod_original_formula_sum 'H4 As4 I1 N1 O6'
_cod_database_code 1538998

loop_
_symmetry_equiv_pos_as_xyz
x,y,z
x-y,x,z
-y,x-y,z
-x,-y,z
-x+y,-x,z
y,-x+y,z
-y,-x,-z
x-y,-y,-z
x,x-y,-z
y,x,-z
-x+y,y,-z
-x,-x+y,-z
-x,-y,-z
-x+y,-x,-z
y,-x+y,-z
x,y,-z
x-y,x,-z
-y,x-y,-z
y,x,z
-x+y,y,z
-x,-x+y,z
-y,-x,z
x-y,-y,z
x,x-y,z

loop_
_atom_site_label
_atom_site_type_symbol
_atom_site_fract_x
_atom_site_fract_y
_atom_site_fract_z
_atom_site_occupancy
_atom_site_U_iso_or_equiv
I1 I-1 0 0 0 1 0.0
As1 As+3 0.3333 0.6667 0.21063 1 0.0
N1 N-3 0 0 0.5 1 0.0
O1 O-2 0.5 0 0.3139 1 0.0
